data_7119634
loop_
_publ_author_name
'Mei, Guang-Jian'
'Zhu, Zi-Qi'
'Zhao, Jia-Jia'
'Bian, Chen-Yu'
'Chen, Jie'
'Chen, Ruo-Wei'
'Shi, Feng'

_publ_section_title
;
 Br\/onsted acid-catalyzed stereoselective [4+3] cycloadditions of
 ortho-hydroxybenzyl alcohols with N,N'-cyclic azomethine imines.
;
_journal_issue 18
_journal_name_full 'Chemical communications (Cambridge, England)'
_journal_page_first 2768
_journal_page_last 2771
_journal_paper_doi 10.1039/c6cc09775h
_journal_volume 53
_journal_year 2017
_chemical_formula_moiety 'C24 H22 N2 O3'
_chemical_formula_sum 'C24 H22 N2 O3'
_chemical_formula_weight 386.43
_chemical_name_systematic
;
 ?
;
_space_group_crystal_system monoclinic
_space_group_IT_number 15
_space_group_name_Hall '-C 2yc'
_space_group_name_H-M_alt 'C 1 2/c 1'
_symmetry_space_group_name_Hall '-C 2yc'
_symmetry_space_group_name_H-M 'C 1 2/c 1'
_atom_sites_solution_hydrogens geom
_atom_sites_solution_primary direct
_audit_creation_date 2016-05-04
_audit_creation_method
;
Olex2 1.2
(compiled 2016.02.19 svn.r3266 for OlexSys, GUI svn.r5155)
;
_audit_update_record
;
2016-12-08 deposited with the CCDC.
2017-02-08 downloaded from the CCDC.
;
_cell_angle_alpha 90
_cell_angle_beta 125.9700(10)
_cell_angle_gamma 90
_cell_formula_units_Z 8
_cell_length_a 25.295(3)
_cell_length_b 10.0831(10)
_cell_length_c 19.1963(19)
_cell_measurement_reflns_used 4128
_cell_measurement_temperature 130
_cell_measurement_theta_max 30.24
_cell_measurement_theta_min 2.17
_cell_volume 3962.5(7)
_computing_cell_refinement 'SAINT v7.68A (Bruker, 2009)'
_computing_data_reduction 'SAINT v7.68A (Bruker, 2009)'
_computing_molecular_graphics 'Olex2 (Dolomanov et al., 2009)'
_computing_publication_material 'Olex2 (Dolomanov et al., 2009)'
_computing_structure_refinement 'XL (Sheldrick, 2008)'
_computing_structure_solution 'ShelXS (Sheldrick, 2008)'
_diffrn_ambient_temperature 130
_diffrn_measured_fraction_theta_full 1.000
_diffrn_measured_fraction_theta_max 0.995
_diffrn_measurement_device_type 'Bruker APEX-II CCD'
_diffrn_measurement_method '\f and \w scans'
_diffrn_radiation_monochromator graphite
_diffrn_radiation_type MoK\a
_diffrn_radiation_wavelength 0.71073
_diffrn_reflns_av_R_equivalents 0.0351
_diffrn_reflns_av_unetI/netI 0.0382
_diffrn_reflns_Laue_measured_fraction_full 1.000
_diffrn_reflns_Laue_measured_fraction_max 0.995
_diffrn_reflns_limit_h_max 36
_diffrn_reflns_limit_h_min -36
_diffrn_reflns_limit_k_max 14
_diffrn_reflns_limit_k_min -12
_diffrn_reflns_limit_l_max 27
_diffrn_reflns_limit_l_min -27
_diffrn_reflns_number 19824
_diffrn_reflns_point_group_measured_fraction_full 1.000
_diffrn_reflns_point_group_measured_fraction_max 0.995
_diffrn_reflns_theta_full 26.000
_diffrn_reflns_theta_max 30.745
_diffrn_reflns_theta_min 1.990
_diffrn_standards_number 0
_exptl_absorpt_coefficient_mu 0.086
_exptl_absorpt_correction_T_max 0.7461
_exptl_absorpt_correction_T_min 0.7007
_exptl_absorpt_correction_type multi-scan
_exptl_absorpt_process_details
;
SADABS-2008/1 (Bruker,2008) was used for absorption correction.
wR2(int) was 0.0452 before and 0.0409 after correction.
The Ratio of minimum to maximum transmission is 0.9392.
The \l/2 correction factor is 0.0015.
;
_exptl_crystal_colour colourless
_exptl_crystal_colour_primary colourless
_exptl_crystal_density_diffrn 1.296
_exptl_crystal_description block
_exptl_crystal_F_000 1632
_exptl_crystal_size_max 0.25
_exptl_crystal_size_mid 0.2
_exptl_crystal_size_min 0.15
_refine_diff_density_max 0.296
_refine_diff_density_min -0.288
_refine_diff_density_rms 0.047
_refine_ls_extinction_method none
_refine_ls_goodness_of_fit_ref 1.009
_refine_ls_hydrogen_treatment constr
_refine_ls_matrix_type full
_refine_ls_number_parameters 263
_refine_ls_number_reflns 6161
_refine_ls_number_restraints 0
_refine_ls_restrained_S_all 1.009
_refine_ls_R_factor_all 0.0752
_refine_ls_R_factor_gt 0.0441
_refine_ls_shift/su_max 0.000
_refine_ls_shift/su_mean 0.000
_refine_ls_structure_factor_coef Fsqd
_refine_ls_weighting_details 'w=1/[\s^2^(Fo^2^)+(0.0548P)^2^+1.4000P] where P=(Fo^2^+2Fc^2^)/3'
_refine_ls_weighting_scheme calc
_refine_ls_wR_factor_gt 0.1031
_refine_ls_wR_factor_ref 0.1204
_reflns_Friedel_coverage 0.000
_reflns_number_gt 4206
_reflns_number_total 6161
_reflns_threshold_expression 'I > 2\s(I)'
_cod_data_source_file c6cc09775h2.cif
_cod_data_source_block mo_dm16252_0m
_cod_depositor_comments 'Adding full bibliography for 7119634--7119635.cif.'
_cod_original_cell_volume 3962.4(7)
_cod_database_code 7119634
_shelxl_version_number 2014-3
_shelx_space_group_comment
;
The symmetry employed for this shelxl refinement is uniquely defined
by the following loop, which should always be used as a source of
symmetry information in preference to the above space-group names.
They are only intended as comments.
;
_shelx_estimated_absorpt_t_max 0.987
_shelx_estimated_absorpt_t_min 0.979
_olex2_refinement_description
;
1. Fixed Uiso
 At 1.2 times of:
  All C(H) groups, All C(H,H) groups
 At 1.5 times of:
  All C(H,H,H) groups
2.a Ternary CH refined with riding coordinates:
 C1(H1), C11(H11)
2.b Secondary CH2 refined with riding coordinates:
 C8(H8A,H8B), C9(H9A,H9B)
2.c Aromatic/amide H refined with riding coordinates:
 C3(H3), C4(H4), C5(H5), C6(H6), C7(H7), C13(H13), C15(H15), C16(H16),
 C20(H20), C21(H21), C22(H22), C23(H23), C24(H24)
2.d Idealised Me refined as rotating group:
 C18(H18A,H18B,H18C)
;
_olex2_submission_special_instructions 'No special instructions were received'

loop_
_space_group_symop_operation_xyz
'x, y, z'
'-x, y, -z+1/2'
'x+1/2, y+1/2, z'
'-x+1/2, y+1/2, -z+1/2'
'-x, -y, -z'
'x, -y, z-1/2'
'-x+1/2, -y+1/2, -z'
'x+1/2, -y+1/2, z-1/2'

loop_
_atom_site_label
_atom_site_type_symbol
_atom_site_fract_x
_atom_site_fract_y
_atom_site_fract_z
_atom_site_U_iso_or_equiv
_atom_site_adp_type
_atom_site_occupancy
_atom_site_site_symmetry_order
_atom_site_calc_flag
_atom_site_refinement_flags_posn
O1 O 0.22957(4) 0.50555(8) 0.30872(5) 0.02464(19) Uani 1 1 d .
O2 O 0.32796(5) 0.85019(10) 0.53376(6) 0.0390(2) Uani 1 1 d .
O3 O 0.40710(5) 0.25956(9) 0.62189(6) 0.0312(2) Uani 1 1 d .
N1 N 0.23969(5) 0.73847(10) 0.31921(6) 0.0240(2) Uani 1 1 d .
N2 N 0.29510(5) 0.74586(10) 0.40826(6) 0.0238(2) Uani 1 1 d .
C1 C 0.19863(6) 0.62498(11) 0.30923(8) 0.0224(2) Uani 1 1 d .
H1 H 0.1944 0.6230 0.3578 0.027 Uiso 1 1 calc R
C2 C 0.13241(6) 0.63288(12) 0.22476(8) 0.0242(2) Uani 1 1 d .
C3 C 0.12575(7) 0.63344(13) 0.14734(8) 0.0315(3) Uani 1 1 d .
H3 H 0.1633 0.6279 0.1475 0.038 Uiso 1 1 calc R
C4 C 0.06393(7) 0.64217(15) 0.06990(9) 0.0391(3) Uani 1 1 d .
H4 H 0.0594 0.6428 0.0171 0.047 Uiso 1 1 calc R
C5 C 0.00888(7) 0.65002(14) 0.06920(10) 0.0411(4) Uani 1 1 d .
H5 H -0.0333 0.6546 0.0160 0.049 Uiso 1 1 calc R
C6 C 0.01534(7) 0.65118(14) 0.14589(10) 0.0373(3) Uani 1 1 d .
H6 H -0.0223 0.6575 0.1454 0.045 Uiso 1 1 calc R
C7 C 0.07699(6) 0.64314(12) 0.22370(9) 0.0291(3) Uani 1 1 d .
H7 H 0.0814 0.6446 0.2763 0.035 Uiso 1 1 calc R
C8 C 0.20906(7) 0.87086(12) 0.30732(9) 0.0310(3) Uani 1 1 d .
H8A H 0.1614 0.8670 0.2619 0.037 Uiso 1 1 calc R
H8B H 0.2285 0.9384 0.2911 0.037 Uiso 1 1 calc R
C9 C 0.22329(7) 0.90344(13) 0.39434(10) 0.0358(3) Uani 1 1 d .
H9A H 0.2274 1.0003 0.4048 0.043 Uiso 1 1 calc R
H9B H 0.1889 0.8682 0.3988 0.043 Uiso 1 1 calc R
C10 C 0.28779(7) 0.83341(13) 0.45586(9) 0.0295(3) Uani 1 1 d .
C11 C 0.34789(6) 0.64983(11) 0.44379(7) 0.0225(2) Uani 1 1 d .
H11 H 0.3831 0.6822 0.5029 0.027 Uiso 1 1 calc R
C12 C 0.32927(6) 0.51316(11) 0.45563(7) 0.0214(2) Uani 1 1 d .
C13 C 0.37163(6) 0.44677(12) 0.53292(8) 0.0236(2) Uani 1 1 d .
H13 H 0.4085 0.4923 0.5797 0.028 Uiso 1 1 calc R
C14 C 0.36119(6) 0.31502(12) 0.54312(8) 0.0244(2) Uani 1 1 d .
C15 C 0.30704(6) 0.24837(13) 0.47556(8) 0.0284(3) Uani 1 1 d .
H15 H 0.2999 0.1580 0.4817 0.034 Uiso 1 1 calc R
C16 C 0.26316(6) 0.31510(12) 0.39858(8) 0.0278(3) Uani 1 1 d .
H16 H 0.2256 0.2702 0.3526 0.033 Uiso 1 1 calc R
C17 C 0.27371(6) 0.44606(12) 0.38836(7) 0.0223(2) Uani 1 1 d .
C18 C 0.40379(7) 0.11995(13) 0.62935(10) 0.0359(3) Uani 1 1 d .
H18A H 0.4046 0.0753 0.5846 0.054 Uiso 1 1 calc GR
H18B H 0.3632 0.0975 0.6224 0.054 Uiso 1 1 calc GR
H18C H 0.4413 0.0908 0.6862 0.054 Uiso 1 1 calc GR
C19 C 0.37808(5) 0.64670(12) 0.39447(7) 0.0229(2) Uani 1 1 d .
C20 C 0.41366(6) 0.53652(13) 0.40023(8) 0.0283(3) Uani 1 1 d .
H20 H 0.4163 0.4606 0.4314 0.034 Uiso 1 1 calc R
C21 C 0.44544(7) 0.53677(15) 0.36068(9) 0.0344(3) Uani 1 1 d .
H21 H 0.4694 0.4610 0.3648 0.041 Uiso 1 1 calc R
C22 C 0.44220(7) 0.64709(16) 0.31529(9) 0.0386(3) Uani 1 1 d .
H22 H 0.4639 0.6474 0.2883 0.046 Uiso 1 1 calc R
C23 C 0.40696(7) 0.75715(16) 0.30973(10) 0.0394(3) Uani 1 1 d .
H23 H 0.4048 0.8333 0.2790 0.047 Uiso 1 1 calc R
C24 C 0.37493(6) 0.75717(14) 0.34857(9) 0.0307(3) Uani 1 1 d .
H24 H 0.3507 0.8329 0.3439 0.037 Uiso 1 1 calc R

loop_
_atom_site_aniso_label
_atom_site_aniso_U_11
_atom_site_aniso_U_22
_atom_site_aniso_U_33
_atom_site_aniso_U_23
_atom_site_aniso_U_13
_atom_site_aniso_U_12
O1 0.0243(4) 0.0240(4) 0.0177(4) -0.0018(3) 0.0079(3) 0.0022(3)
O2 0.0423(6) 0.0403(6) 0.0307(5) -0.0147(4) 0.0194(5) -0.0086(5)
O3 0.0299(5) 0.0288(5) 0.0239(5) 0.0064(4) 0.0097(4) -0.0010(4)
N1 0.0209(5) 0.0239(5) 0.0206(5) 0.0004(4) 0.0085(4) 0.0000(4)
N2 0.0230(5) 0.0234(5) 0.0192(5) -0.0029(4) 0.0091(4) -0.0016(4)
C1 0.0221(5) 0.0226(5) 0.0199(5) -0.0009(4) 0.0109(5) -0.0003(4)
C2 0.0228(5) 0.0215(5) 0.0218(6) 0.0010(4) 0.0095(5) -0.0001(4)
C3 0.0301(6) 0.0349(7) 0.0238(6) -0.0003(5) 0.0127(5) 0.0020(5)
C4 0.0425(8) 0.0374(8) 0.0204(6) -0.0003(6) 0.0090(6) 0.0054(6)
C5 0.0285(7) 0.0317(7) 0.0331(8) -0.0006(6) 0.0013(6) 0.0035(6)
C6 0.0237(6) 0.0298(7) 0.0467(9) 0.0038(6) 0.0141(6) 0.0007(5)
C7 0.0259(6) 0.0256(6) 0.0328(7) 0.0033(5) 0.0157(5) -0.0003(5)
C8 0.0274(6) 0.0227(6) 0.0356(7) 0.0033(5) 0.0145(6) 0.0012(5)
C9 0.0338(7) 0.0253(6) 0.0461(8) -0.0088(6) 0.0223(7) -0.0015(5)
C10 0.0328(7) 0.0245(6) 0.0320(7) -0.0068(5) 0.0195(6) -0.0066(5)
C11 0.0211(5) 0.0217(5) 0.0186(5) -0.0009(4) 0.0083(4) -0.0022(4)
C12 0.0220(5) 0.0223(5) 0.0196(5) -0.0013(4) 0.0121(5) -0.0019(4)
C13 0.0212(5) 0.0266(6) 0.0197(5) -0.0020(5) 0.0103(5) -0.0039(5)
C14 0.0225(6) 0.0273(6) 0.0224(6) 0.0034(5) 0.0126(5) 0.0017(5)
C15 0.0275(6) 0.0227(6) 0.0301(7) 0.0018(5) 0.0141(5) -0.0033(5)
C16 0.0230(6) 0.0251(6) 0.0266(6) -0.0027(5) 0.0096(5) -0.0043(5)
C17 0.0212(5) 0.0232(6) 0.0193(5) 0.0000(4) 0.0101(5) 0.0008(4)
C18 0.0395(8) 0.0292(7) 0.0346(7) 0.0101(6) 0.0192(6) 0.0051(6)
C19 0.0176(5) 0.0266(6) 0.0176(5) -0.0013(4) 0.0065(4) -0.0048(4)
C20 0.0246(6) 0.0291(6) 0.0293(6) 0.0016(5) 0.0147(5) -0.0022(5)
C21 0.0266(7) 0.0400(7) 0.0368(7) 0.0002(6) 0.0187(6) 0.0012(6)
C22 0.0272(6) 0.0586(10) 0.0340(7) 0.0061(7) 0.0202(6) 0.0000(6)
C23 0.0329(7) 0.0487(9) 0.0366(8) 0.0161(7) 0.0205(6) 0.0027(6)
C24 0.0269(6) 0.0325(7) 0.0305(7) 0.0075(5) 0.0156(6) 0.0018(5)

loop_
_atom_type_symbol
_atom_type_description
_atom_type_scat_dispersion_real
_atom_type_scat_dispersion_imag
_atom_type_scat_source
C C 0.0033 0.0016 'International Tables Vol C Tables 4.2.6.8 and 6.1.1.4'
H H 0.0000 0.0000 'International Tables Vol C Tables 4.2.6.8 and 6.1.1.4'
N N 0.0061 0.0033 'International Tables Vol C Tables 4.2.6.8 and 6.1.1.4'
O O 0.0106 0.0060 'International Tables Vol C Tables 4.2.6.8 and 6.1.1.4'

loop_
_geom_angle_atom_site_label_1
_geom_angle_atom_site_label_2
_geom_angle_atom_site_label_3
_geom_angle
C17 O1 C1 116.20(9)
C14 O3 C18 116.89(10)
N2 N1 C1 108.24(9)
N2 N1 C8 101.01(9)
C1 N1 C8 114.20(10)
N1 N2 C11 120.46(9)
C10 N2 N1 114.17(10)
C10 N2 C11 124.54(10)
O1 C1 N1 107.74(9)
O1 C1 H1 110.3
O1 C1 C2 107.67(9)
N1 C1 H1 110.3
N1 C1 C2 110.61(9)
C2 C1 H1 110.3
C3 C2 C1 120.76(11)
C3 C2 C7 119.57(12)
C7 C2 C1 119.65(11)
C2 C3 H3 120.1
C4 C3 C2 119.74(13)
C4 C3 H3 120.1
C3 C4 H4 119.8
C5 C4 C3 120.41(14)
C5 C4 H4 119.8
C4 C5 H5 120.0
C6 C5 C4 120.01(13)
C6 C5 H5 120.0
C5 C6 H6 120.0
C5 C6 C7 120.00(14)
C7 C6 H6 120.0
C2 C7 H7 119.9
C6 C7 C2 120.25(13)
C6 C7 H7 119.9
N1 C8 H8A 110.8
N1 C8 H8B 110.8
N1 C8 C9 104.96(10)
H8A C8 H8B 108.8
C9 C8 H8A 110.8
C9 C8 H8B 110.8
C8 C9 H9A 111.4
C8 C9 H9B 111.4
H9A C9 H9B 109.2
C10 C9 C8 101.94(11)
C10 C9 H9A 111.4
C10 C9 H9B 111.4
O2 C10 N2 124.43(13)
O2 C10 C9 128.80(12)
N2 C10 C9 106.76(11)
N2 C11 H11 105.9
N2 C11 C12 113.26(10)
N2 C11 C19 112.26(9)
C12 C11 H11 105.9
C12 C11 C19 112.76(10)
C19 C11 H11 105.9
C13 C12 C11 119.05(10)
C13 C12 C17 118.55(11)
C17 C12 C11 122.12(10)
C12 C13 H13 119.3
C12 C13 C14 121.31(11)
C14 C13 H13 119.3
O3 C14 C13 115.88(11)
O3 C14 C15 124.37(11)
C15 C14 C13 119.75(11)
C14 C15 H15 120.3
C14 C15 C16 119.46(12)
C16 C15 H15 120.3
C15 C16 H16 119.6
C17 C16 C15 120.75(11)
C17 C16 H16 119.6
O1 C17 C12 121.78(10)
C16 C17 O1 118.02(10)
C16 C17 C12 120.13(11)
O3 C18 H18A 109.5
O3 C18 H18B 109.5
O3 C18 H18C 109.5
H18A C18 H18B 109.5
H18A C18 H18C 109.5
H18B C18 H18C 109.5
C20 C19 C11 120.18(11)
C20 C19 C24 118.84(12)
C24 C19 C11 120.80(11)
C19 C20 H20 119.7
C19 C20 C21 120.54(12)
C21 C20 H20 119.7
C20 C21 H21 119.9
C22 C21 C20 120.30(13)
C22 C21 H21 119.9
C21 C22 H22 120.4
C21 C22 C23 119.24(13)
C23 C22 H22 120.4
C22 C23 H23 119.6
C24 C23 C22 120.70(13)
C24 C23 H23 119.6
C19 C24 H24 119.8
C23 C24 C19 120.38(13)
C23 C24 H24 119.8

loop_
_geom_bond_atom_site_label_1
_geom_bond_atom_site_label_2
_geom_bond_distance
O1 C1 1.4394(14)
O1 C17 1.3922(14)
O2 C10 1.2298(16)
O3 C14 1.3729(14)
O3 C18 1.4224(16)
N1 N2 1.4413(14)
N1 C1 1.4803(15)
N1 C8 1.4922(16)
N2 C10 1.3590(16)
N2 C11 1.4546(15)
C1 H1 1.0000
C1 C2 1.5002(16)
C2 C3 1.3939(18)
C2 C7 1.3939(18)
C3 H3 0.9500
C3 C4 1.3901(19)
C4 H4 0.9500
C4 C5 1.387(2)
C5 H5 0.9500
C5 C6 1.383(2)
C6 H6 0.9500
C6 C7 1.3903(19)
C7 H7 0.9500
C8 H8A 0.9900
C8 H8B 0.9900
C8 C9 1.524(2)
C9 H9A 0.9900
C9 H9B 0.9900
C9 C10 1.514(2)
C11 H11 1.0000
C11 C12 1.5160(16)
C11 C19 1.5265(17)
C12 C13 1.3891(16)
C12 C17 1.4031(16)
C13 H13 0.9500
C13 C14 1.3905(17)
C14 C15 1.3867(17)
C15 H15 0.9500
C15 C16 1.3935(18)
C16 H16 0.9500
C16 C17 1.3838(17)
C18 H18A 0.9800
C18 H18B 0.9800
C18 H18C 0.9800
C19 C20 1.3925(18)
C19 C24 1.3931(17)
C20 H20 0.9500
C20 C21 1.3927(19)
C21 H21 0.9500
C21 C22 1.385(2)
C22 H22 0.9500
C22 C23 1.388(2)
C23 H23 0.9500
C23 C24 1.3863(19)
C24 H24 0.9500

loop_
_geom_torsion_atom_site_label_1
_geom_torsion_atom_site_label_2
_geom_torsion_atom_site_label_3
_geom_torsion_atom_site_label_4
_geom_torsion
O1 C1 C2 C3 -58.04(14)
O1 C1 C2 C7 123.59(12)
O3 C14 C15 C16 179.33(12)
N1 N2 C10 O2 176.51(12)
N1 N2 C10 C9 -4.55(14)
N1 N2 C11 C12 -72.30(13)
N1 N2 C11 C19 56.82(13)
N1 C1 C2 C3 59.44(15)
N1 C1 C2 C7 -118.94(12)
N1 C8 C9 C10 30.44(13)
N2 N1 C1 O1 -77.37(11)
N2 N1 C1 C2 165.20(9)
N2 N1 C8 C9 -32.52(12)
N2 C11 C12 C13 -133.18(11)
N2 C11 C12 C17 53.02(15)
N2 C11 C19 C20 -159.67(11)
N2 C11 C19 C24 25.32(15)
C1 O1 C17 C12 -59.48(14)
C1 O1 C17 C16 123.67(12)
C1 N1 N2 C10 -96.54(11)
C1 N1 N2 C11 73.57(13)
C1 N1 C8 C9 83.40(12)
C1 C2 C3 C4 -179.36(12)
C1 C2 C7 C6 179.69(11)
C2 C3 C4 C5 -0.1(2)
C3 C2 C7 C6 1.30(19)
C3 C4 C5 C6 1.0(2)
C4 C5 C6 C7 -0.6(2)
C5 C6 C7 C2 -0.5(2)
C7 C2 C3 C4 -0.98(19)
C8 N1 N2 C10 23.71(13)
C8 N1 N2 C11 -166.17(10)
C8 N1 C1 O1 171.01(10)
C8 N1 C1 C2 53.57(13)
C8 C9 C10 O2 162.57(14)
C8 C9 C10 N2 -16.31(13)
C10 N2 C11 C12 96.73(13)
C10 N2 C11 C19 -134.14(12)
C11 N2 C10 O2 6.9(2)
C11 N2 C10 C9 -174.20(11)
C11 C12 C13 C14 -171.47(11)
C11 C12 C17 O1 -5.24(17)
C11 C12 C17 C16 171.55(11)
C11 C19 C20 C21 -175.20(11)
C11 C19 C24 C23 174.81(12)
C12 C11 C19 C20 -30.28(15)
C12 C11 C19 C24 154.71(11)
C12 C13 C14 O3 178.78(11)
C12 C13 C14 C15 -0.94(18)
C13 C12 C17 O1 -179.08(11)
C13 C12 C17 C16 -2.29(17)
C13 C14 C15 C16 -0.97(19)
C14 C15 C16 C17 1.2(2)
C15 C16 C17 O1 177.34(11)
C15 C16 C17 C12 0.43(19)
C17 O1 C1 N1 90.49(11)
C17 O1 C1 C2 -150.19(10)
C17 C12 C13 C14 2.56(17)
C18 O3 C14 C13 -169.71(11)
C18 O3 C14 C15 10.01(18)
C19 C11 C12 C13 97.95(13)
C19 C11 C12 C17 -75.85(14)
C19 C20 C21 C22 0.2(2)
C20 C19 C24 C23 -0.26(19)
C20 C21 C22 C23 0.0(2)
C21 C22 C23 C24 -0.3(2)
C22 C23 C24 C19 0.5(2)
C24 C19 C20 C21 -0.09(18)
